data_7041171
loop_
_publ_author_name
'Karoui, Hedi'
'Ritchie, Chris'

_publ_section_title
;
 Boronic acid and boronic ester containing polyoxometalates.
;
_journal_issue 47
_journal_name_full 'Dalton transactions (Cambridge, England : 2003)'
_journal_page_first 18838
_journal_page_last 18841
_journal_paper_doi 10.1039/c6dt04197c
_journal_volume 45
_journal_year 2016
_chemical_formula_moiety 'B2 C25.57 Mn Mo6 N2 O27.46, C26 H34 B2 Mn Mo6 N2 O28, 3.79(C14.5 N), 1.33(C3 N O)'
_chemical_formula_sum 'C148 H284 B4 Mn2 Mo12 N10 O56'
_chemical_formula_weight 4404.23
_space_group_crystal_system monoclinic
_space_group_IT_number 14
_space_group_name_Hall '-P 2ybc'
_space_group_name_H-M_alt 'P 1 21/c 1'
_symmetry_space_group_name_Hall '-P 2ybc'
_symmetry_space_group_name_H-M 'P 1 21/c 1'
_atom_sites_solution_hydrogens geom
_atom_sites_solution_primary direct
_audit_creation_date 2016-07-28
_audit_creation_method
;
Olex2 1.2-ac21
(compiled 2015.09.16 svn.r134, GUI svn.r4998)
;
_audit_update_record
;
2016-07-28 deposited with the CCDC.
2016-11-11 downloaded from the CCDC.
;
_cell_angle_alpha 90
_cell_angle_beta 93.009(3)
_cell_angle_gamma 90
_cell_formula_units_Z 2
_cell_length_a 22.8863(8)
_cell_length_b 24.7348(7)
_cell_length_c 18.1665(6)
_cell_measurement_reflns_used 2643
_cell_measurement_temperature 130.00(10)
_cell_measurement_theta_max 44.0420
_cell_measurement_theta_min 4.7870
_cell_volume 10269.7(6)
_computing_cell_refinement
;
CrysAlisPro, Agilent Technologies,
Version 1.171.37.35 (release 13-08-2014 CrysAlis171 .NET)
(compiled Aug 13 2014,18:06:01)
;
_computing_data_collection
;
CrysAlisPro, Agilent Technologies,
Version 1.171.37.35 (release 13-08-2014 CrysAlis171 .NET)
(compiled Aug 13 2014,18:06:01)
;
_computing_data_reduction
;
CrysAlisPro, Agilent Technologies,
Version 1.171.37.35 (release 13-08-2014 CrysAlis171 .NET)
(compiled Aug 13 2014,18:06:01)
;
_computing_molecular_graphics 'Olex2 (Dolomanov et al., 2009)'
_computing_publication_material 'Olex2 (Dolomanov et al., 2009)'
_computing_structure_refinement 'ShelXL (Sheldrick, 2008)'
_computing_structure_solution 'ShelXT (Sheldrick, 2015)'
_diffrn_ambient_environment air
_diffrn_ambient_temperature 130.00(10)
_diffrn_detector 'CCD plate'
_diffrn_detector_area_resol_mean 10.2273
_diffrn_detector_type Atlas
_diffrn_measured_fraction_theta_full 1.000
_diffrn_measured_fraction_theta_max 1.000
_diffrn_measurement_details
;
#__ type_ start__ end____ width___ exp.time_
  1 omega    3.00   61.00   1.0000    5.0000
omega____ theta____ kappa____ phi______ frames
    -        0.0000   37.0000  -30.0000 58

#__ type_ start__ end____ width___ exp.time_
  2 omega  -23.00    2.00   1.0000    5.0000
omega____ theta____ kappa____ phi______ frames
    -        0.0000   37.0000  -30.0000 25

#__ type_ start__ end____ width___ exp.time_
  3 omega  100.00  126.00   1.0000   10.0000
omega____ theta____ kappa____ phi______ frames
    -       81.8442  125.0000 -120.0000 26

#__ type_ start__ end____ width___ exp.time_
  4 omega   97.00  131.00   1.0000   10.0000
omega____ theta____ kappa____ phi______ frames
    -       81.8442  125.0000 -180.0000 34

#__ type_ start__ end____ width___ exp.time_
  5 omega   51.00  158.00   1.0000   10.0000
omega____ theta____ kappa____ phi______ frames
    -       81.8442   77.0000 -120.0000 107

#__ type_ start__ end____ width___ exp.time_
  6 omega   29.00  106.00   1.0000   10.0000
omega____ theta____ kappa____ phi______ frames
    -       81.8442  -94.0000  -30.0000 77

#__ type_ start__ end____ width___ exp.time_
  7 omega   16.00   83.00   1.0000   10.0000
omega____ theta____ kappa____ phi______ frames
    -       81.8442  -30.0000  -60.0000 67

#__ type_ start__ end____ width___ exp.time_
  8 omega   16.00  101.00   1.0000   10.0000
omega____ theta____ kappa____ phi______ frames
    -       81.8442  -61.0000  120.0000 85

#__ type_ start__ end____ width___ exp.time_
  9 omega  -69.00  -34.00   1.0000    5.0000
omega____ theta____ kappa____ phi______ frames
    -        0.0000  178.0000  150.0000 35

#__ type_ start__ end____ width___ exp.time_
 10 omega  -86.00  -59.00   1.0000    5.0000
omega____ theta____ kappa____ phi______ frames
    -        0.0000  178.0000    0.0000 27

#__ type_ start__ end____ width___ exp.time_
 11 omega  -85.00  -35.00   1.0000    5.0000
omega____ theta____ kappa____ phi______ frames
    -        0.0000 -178.0000  120.0000 50
;
_diffrn_measurement_device 'four-circle diffractometer'
_diffrn_measurement_device_type 'SuperNova, Dual, Cu at zero, Atlas'
_diffrn_measurement_method '\w scans'
_diffrn_orient_matrix_UB_11 -0.0568320000
_diffrn_orient_matrix_UB_12 -0.0301000000
_diffrn_orient_matrix_UB_13 0.0161055000
_diffrn_orient_matrix_UB_21 -0.0121882000
_diffrn_orient_matrix_UB_22 -0.0096815000
_diffrn_orient_matrix_UB_23 -0.0832115000
_diffrn_orient_matrix_UB_31 0.0340975000
_diffrn_orient_matrix_UB_32 -0.0536423000
_diffrn_orient_matrix_UB_33 0.0059941000
_diffrn_radiation_monochromator mirror
_diffrn_radiation_probe x-ray
_diffrn_radiation_type CuK\a
_diffrn_radiation_wavelength 1.54184
_diffrn_reflns_av_R_equivalents 0.1042
_diffrn_reflns_av_unetI/netI 0.1447
_diffrn_reflns_Laue_measured_fraction_full 1.000
_diffrn_reflns_Laue_measured_fraction_max 1.000
_diffrn_reflns_limit_h_max 22
_diffrn_reflns_limit_h_min -22
_diffrn_reflns_limit_k_max 16
_diffrn_reflns_limit_k_min -24
_diffrn_reflns_limit_l_max 15
_diffrn_reflns_limit_l_min -18
_diffrn_reflns_number 26623
_diffrn_reflns_point_group_measured_fraction_full 1.000
_diffrn_reflns_point_group_measured_fraction_max 1.000
_diffrn_reflns_theta_full 50.436
_diffrn_reflns_theta_max 50.436
_diffrn_reflns_theta_min 3.021
_diffrn_source 'sealed X-ray tube'
_diffrn_source_type 'SuperNova (Cu) X-ray Source'
_exptl_absorpt_coefficient_mu 7.338
_exptl_absorpt_correction_T_max 0.822
_exptl_absorpt_correction_T_min 0.556
_exptl_absorpt_correction_type gaussian
_exptl_absorpt_process_details
;
CrysAlisPro, Agilent Technologies,
Version 1.171.37.35 (release 13-08-2014 CrysAlis171 .NET)
(compiled Aug 13 2014,18:06:01)
Numerical absorption correction based on gaussian integration over
            a multifaceted crystal model
Empirical absorption correction using spherical harmonics,
 implemented in SCALE3 ABSPACK scaling algorithm.
;
_exptl_crystal_density_diffrn 1.424
_exptl_crystal_F_000 4528
_exptl_crystal_size_max 0.1476
_exptl_crystal_size_mid 0.0428
_exptl_crystal_size_min 0.036
_refine_diff_density_max 1.654
_refine_diff_density_min -0.639
_refine_diff_density_rms 0.204
_refine_ls_extinction_method none
_refine_ls_goodness_of_fit_ref 1.074
_refine_ls_hydrogen_treatment constr
_refine_ls_matrix_type full
_refine_ls_number_parameters 590
_refine_ls_number_reflns 10748
_refine_ls_number_restraints 29
_refine_ls_restrained_S_all 1.074
_refine_ls_R_factor_all 0.1975
_refine_ls_R_factor_gt 0.1071
_refine_ls_shift/su_max 0.000
_refine_ls_shift/su_mean 0.000
_refine_ls_structure_factor_coef Fsqd
_refine_ls_weighting_details 'w=1/[\s^2^(Fo^2^)+(0.2000P)^2^] where P=(Fo^2^+2Fc^2^)/3'
_refine_ls_weighting_scheme calc
_refine_ls_wR_factor_gt 0.2975
_refine_ls_wR_factor_ref 0.3789
_reflns_Friedel_coverage 0.000
_reflns_number_gt 5182
_reflns_number_total 10748
_reflns_threshold_expression 'I > 2\s(I)'
_cod_data_source_file c6dt04197c2.cif
_cod_data_source_block cr1_184_02
_cod_depositor_comments 'Adding full bibliography for 7041170--7041172.cif.'
_cod_original_cell_volume 10269.6(6)
_cod_database_code 7041171
_chemical_oxdiff_formula 'Mo6 Mn1 O24 C80 N2'
_shelx_space_group_comment
;
The symmetry employed for this shelxl refinement is uniquely defined
by the following loop, which should always be used as a source of
symmetry information in preference to the above space-group names.
They are only intended as comments.
;
_reflns_odcompleteness_completeness 99.95
_reflns_odcompleteness_iscentric 1
_reflns_odcompleteness_theta 50.38
_olex2_refinement_description
;
1. Fixed Uiso
 At 1.2 times of:
  All C(H) groups, All C(H,H) groups
 At 1.5 times of:
  All C(H,H,H) groups
2. Restrained distances
 Mo06-O31
 1.75 with sigma of 0.02
 C16-C019
 1.5 with sigma of 0.02
 C019-C16
 1.5 with sigma of 0.02
 O38-C16
 1.4 with sigma of 0.02
 N4AA-C7AA
 1.4 with sigma of 0.02
 C7-N4AA
 1.4 with sigma of 0.02
 C1-N4AA
 1.3 with sigma of 0.02
 O1-C1
 1.25 with sigma of 0.02
 N5BA-C9
 1.5 with sigma of 0.02
 N5BA-C8
 1.5 with sigma of 0.02
 C32-C29
 1.5 with sigma of 0.02
 C29-C28
 1.5 with sigma of 0.02
 C28-C6
 1.5 with sigma of 0.02
 C32-C1A
 1.5 with sigma of 0.02
 C1A-C5BA
 1.5 with sigma of 0.02
 C5BA-C0BA
 1.5 with sigma of 0.02
 C16-C17
 1.2 with sigma of 0.04
 C16-C17
 1.3 with sigma of 0.04
 C15-C16
 1.3 with sigma of 0.04
 O38-C16
 1.45 with sigma of 0.04
 C1-C7AA
 2.5 with sigma of 0.04
 C7-C1
 2.5 with sigma of 0.04
 C32-C28
 2.5 with sigma of 0.04
 C6-C29
 2.5 with sigma of 0.04
 C0BA-C1A
 2.5 with sigma of 0.04
 C5BA-C32
 2.5 with sigma of 0.04
 C29-C0BA
 2.5 with sigma of 0.04
 C18-C4AA
 1.4 with sigma of 0.04
 C15-C4AA
 1.4 with sigma of 0.04
3. Uiso/Uaniso restraints and constraints
Uanis(O24) = Uanis(O22)
Uanis(O017) = Uanis(O31)
Uanis(O38) = Uanis(O20) = Uanis(O34)
Uanis(O26) = Uanis(O39) = Uanis(O40) = Uanis(O28) = Uanis(O36) = Uanis(O38) =
Uanis(O21)
Uanis(O20) = Uanis(O24) = Uanis(O21) = Uanis(O22) = Uanis(O23) = Uanis(O26) =
Uanis(O28) = Uanis(O27) = Uanis(O39) = Uanis(O38) = Uanis(O40) = Uanis(O34) =
Uanis(O36) = Uanis(O30) = Uanis(O31) = Uanis(O32) = Uanis(O33) = Uanis(O017) =
Uanis(O35)
Uiso(C17) = Uiso(C16) = Uiso(C15) = Uiso(C019) = Uiso(C18)
Uiso(C1A) = Uiso(C29)
Uiso(C5BA) = Uiso(C28)
Uiso(C6) = Uiso(C0BA)
4. Others
 Sof(C16)=Sof(O22)=Sof(O25)=Sof(O20)=Sof(O34)=Sof(O28)=Sof(O36)=Sof(O38)=
 Sof(O41)=Sof(O29)=Sof(O31)=Sof(O2)=Sof(C4AA)=1-FVAR(1)
 Sof(O26)=Sof(O35)=Sof(O39)=Sof(O40)=Sof(O24)=Sof(O23)=Sof(O32)=Sof(O27)=
 Sof(O21)=Sof(O30)=Sof(O33)=Sof(O017)=FVAR(1)
 Sof(C5BA)=Sof(C1A)=Sof(C0BA)=1-FVAR(2)
 Sof(C29)=Sof(C28)=Sof(C6)=FVAR(2)
 Fixed Sof: C18(0.75) C15(0.75) C17(0.75) O1(0.33333) N4AA(0.33333) C9BA(0.5)
 O9AA(0.33333) C3(0.33333) N5BA(0.33333) C7AA(0.33333) C8AA(0.5) C1BA(0.5)
 C8(0.33333) C9(0.33333) C1(0.33333) C7(0.33333) C2(0.5) C5(0.5)
5.a Secondary CH2 refined with riding coordinates:
 C5AA(H5AA,H5AB), C2BA(H2BA,H2BB), C0CA(H0CA,H0CB)
5.b Aromatic/amide H refined with riding coordinates:
 C12(H12), C1AA(H1AA), C11(H11), C6AA(H6AA), C10(H10)
5.c Idealised Me refined as rotating group:
 C14(H14A,H14B,H14C), C13(H13A,H13B,H13C)
;
_shelx_shelxl_version_number 2014/7
_olex2_date_sample_data_collection 2014-12-10
_olex2_submission_special_instructions 'No special instructions were received'

loop_
_space_group_symop_operation_xyz
'x, y, z'
'-x, y+1/2, -z+1/2'
'-x, -y, -z'
'x, -y-1/2, z-1/2'

loop_
_atom_site_label
_atom_site_type_symbol
_atom_site_fract_x
_atom_site_fract_y
_atom_site_fract_z
_atom_site_U_iso_or_equiv
_atom_site_adp_type
_atom_site_occupancy
_atom_site_site_symmetry_order
_atom_site_calc_flag
_atom_site_refinement_flags_posn
_atom_site_refinement_flags_adp
_atom_site_refinement_flags_occupancy
_atom_site_disorder_assembly
_atom_site_disorder_group
B02O B 0.7438(18) 0.5197(17) 0.465(2) 0.118(13) Uiso 1 1 d . . . . .
C19 C 0.8036(12) 0.5414(10) 0.3504(14) 0.081(7) Uiso 1 1 d . . . . .
C20 C 0.7411(13) 0.5478(11) 0.3360(16) 0.091(8) Uiso 1 1 d . . . . .
C21 C 0.7159(14) 0.5670(12) 0.2679(17) 0.105(9) Uiso 1 1 d . . . . .
C25 C 0.7095(13) 0.5375(11) 0.3967(16) 0.093(8) Uiso 1 1 d . . . . .
C22 C 0.6528(14) 0.5732(11) 0.2622(16) 0.099(9) Uiso 1 1 d . . . . .
C23 C 0.6217(13) 0.5600(11) 0.3195(16) 0.095(9) Uiso 1 1 d . . . . .
C18 C 0.8981(15) 0.4712(13) 0.4008(18) 0.080(4) Uiso 0.75 1 d D . . A 1
C15 C 0.8761(15) 0.5083(12) 0.5286(18) 0.080(4) Uiso 0.75 1 d D . . A 1
C17 C 0.9105(15) 0.5695(13) 0.4346(17) 0.080(4) Uiso 0.75 1 d D . . A 1
C26 C 0.7503(16) 0.6157(15) 0.512(2) 0.143(13) Uiso 1 1 d . . . . .
C27 C 0.7359(14) 0.4222(13) 0.4407(18) 0.118(11) Uiso 1 1 d . . . . .
C019 C 0.8769(11) 0.5188(10) 0.4433(13) 0.080(4) Uiso 1 1 d D . . . .
C24 C 0.6451(16) 0.5409(13) 0.3889(19) 0.125(11) Uiso 1 1 d . . . . .
C16 C 0.898(3) 0.5574(18) 0.5021(18) 0.080(4) Uiso 0.268(8) 1 d D . . A 2
N00P N 0.8151(9) 0.5269(8) 0.4196(11) 0.077(6) Uiso 1 1 d . . . . .
O26 O 0.9582(10) 0.4563(9) 0.4248(12) 0.081(2) Uani 0.732(8) 1 d . . . A 1
O35 O 0.9058(10) 0.5547(10) 0.7053(13) 0.081(2) Uani 0.732(8) 1 d . . . A 1
O39 O 0.9724(10) 0.5682(9) 0.4523(12) 0.081(2) Uani 0.732(8) 1 d . . . A 1
O43 O 0.7475(9) 0.4659(9) 0.4916(11) 0.122(7) Uiso 1 1 d . . . . .
O40 O 0.9341(10) 0.4979(9) 0.5633(12) 0.081(2) Uani 0.732(8) 1 d . . . A 1
O24 O 0.9328(11) 0.3396(9) 0.4046(14) 0.081(2) Uani 0.732(8) 1 d . . . A 1
O22 O 1.034(3) 0.322(2) 0.436(3) 0.081(2) Uani 0.268(8) 1 d . . . A 2
O23 O 1.0170(9) 0.3137(8) 0.5058(12) 0.081(2) Uani 0.732(8) 1 d . . . A 1
O32 O 0.9964(10) 0.4784(8) 0.6787(12) 0.081(2) Uani 0.732(8) 1 d . . . A 1
O27 O 0.9287(9) 0.3872(8) 0.5405(12) 0.081(2) Uani 0.732(8) 1 d . . . A 1
O25 O 0.920(3) 0.336(2) 0.464(5) 0.10(2) Uani 0.268(8) 1 d . . . A 2
O21 O 1.0442(9) 0.3931(9) 0.4059(12) 0.081(2) Uani 0.732(8) 1 d . . . A 1
O20 O 0.978(3) 0.406(2) 0.371(3) 0.081(2) Uani 0.268(8) 1 d . . . A 2
O30 O 0.9964(10) 0.3686(9) 0.6743(12) 0.081(2) Uani 0.732(8) 1 d . . . A 1
O34 O 0.920(3) 0.487(2) 0.646(3) 0.081(2) Uani 0.268(8) 1 d . . . A 2
O33 O 0.8913(10) 0.4217(10) 0.6762(12) 0.081(2) Uani 0.732(8) 1 d . . . A 1
O42 O 0.7496(9) 0.5576(9) 0.5258(11) 0.120(7) Uiso 1 1 d . . . . .
O28 O 0.937(3) 0.453(2) 0.504(3) 0.081(2) Uani 0.268(8) 1 d . . . A 2
O017 O 1.0177(9) 0.5820(9) 0.7254(12) 0.081(2) Uani 0.732(8) 1 d . . . A 1
O36 O 1.027(3) 0.480(2) 0.604(3) 0.081(2) Uani 0.268(8) 1 d . . . A 2
O38 O 0.954(2) 0.560(2) 0.537(3) 0.081(2) Uani 0.268(8) 1 d D . . A 2
O41 O 0.915(3) 0.598(2) 0.688(3) 0.067(17) Uani 0.268(8) 1 d . . . A 2
O29 O 0.886(3) 0.377(3) 0.627(5) 0.12(3) Uani 0.268(8) 1 d . . . A 2
O31 O 0.993(2) 0.400(2) 0.714(2) 0.081(2) Uani 0.268(8) 1 d D . . A 2
Mn2 Mn 1.0000 0.5000 0.5000 0.0604(14) Uani 1 2 d S T P . .
Mo04 Mo 0.96932(10) 0.55122(9) 0.66439(12) 0.0808(8) Uani 1 1 d . . . . .
Mo05 Mo 0.98241(10) 0.36724(8) 0.46684(13) 0.0824(8) Uani 1 1 d . . . . .
Mo06 Mo 0.95430(10) 0.41832(9) 0.63161(13) 0.0840(8) Uani 1 1 d D . . . .
B02I B 0.3399(17) 0.6294(14) 0.812(2) 0.100(11) Uiso 1 1 d . . . . .
C5AA C 0.4505(10) 0.5871(9) 0.9058(12) 0.066(6) Uiso 1 1 d . . . . .
H5AA H 0.4588 0.5912 0.8543 0.079 Uiso 1 1 calc R . . . .
H5AB H 0.4370 0.6218 0.9232 0.079 Uiso 1 1 calc R . . . .
C0AA C 0.4010(10) 0.5452(9) 0.9120(12) 0.064(6) Uiso 1 1 d . . . . .
C2BA C 0.3813(9) 0.5367(9) 0.9923(11) 0.058(6) Uiso 1 1 d . . . . .
H2BA H 0.3683 0.5710 1.0113 0.070 Uiso 1 1 calc R . . . .
H2BB H 0.3483 0.5120 0.9910 0.070 Uiso 1 1 calc R . . . .
C12 C 0.1985(12) 0.5467(11) 0.8059(14) 0.091(8) Uiso 1 1 d . . . . .
H12 H 0.1882 0.5150 0.8295 0.110 Uiso 1 1 calc R . . . .
C3AA C 0.2540(11) 0.5652(9) 0.8154(13) 0.068(7) Uiso 1 1 d . . . . .
C9AA C 0.2751(12) 0.6136(11) 0.7905(14) 0.088(8) Uiso 1 1 d . . . . .
C1AA C 0.2317(13) 0.6440(12) 0.7437(15) 0.102(9) Uiso 1 1 d . . . . .
H1AA H 0.2421 0.6770 0.7236 0.122 Uiso 1 1 calc R . . . .
C11 C 0.1551(14) 0.5747(11) 0.7606(15) 0.101(9) Uiso 1 1 d . . . . .
H11 H 0.1172 0.5619 0.7522 0.122 Uiso 1 1 calc R . . . .
C14 C 0.3827(13) 0.5946(11) 0.7039(15) 0.105(9) Uiso 1 1 d . . . . .
H14A H 0.4114 0.6047 0.6698 0.158 Uiso 1 1 calc GR . . . .
H14B H 0.3447 0.5937 0.6787 0.158 Uiso 1 1 calc GR . . . .
H14C H 0.3919 0.5595 0.7238 0.158 Uiso 1 1 calc GR . . . .
C13 C 0.3068(15) 0.6779(14) 0.9257(17) 0.137(12) Uiso 1 1 d . . . . .
H13A H 0.2718 0.6963 0.9082 0.205 Uiso 1 1 calc GR . . . .
H13B H 0.3249 0.6974 0.9664 0.205 Uiso 1 1 calc GR . . . .
H13C H 0.2970 0.6421 0.9414 0.205 Uiso 1 1 calc GR . . . .
C6AA C 0.3020(11) 0.5423(10) 0.8620(13) 0.074(7) Uiso 1 1 d . . . . .
H6AA H 0.2972 0.5103 0.8879 0.089 Uiso 1 1 calc R . . . .
C0CA C 0.4157(10) 0.4898(9) 0.8760(12) 0.066(6) Uiso 1 1 d . . . . .
H0CA H 0.3819 0.4661 0.8771 0.079 Uiso 1 1 calc R . . . .
H0CB H 0.4242 0.4955 0.8248 0.079 Uiso 1 1 calc R . . . .
C10 C 0.1753(14) 0.6240(12) 0.7294(16) 0.110(10) Uiso 1 1 d . . . . .
H10 H 0.1497 0.6435 0.6982 0.132 Uiso 1 1 calc R . . . .
N00L N 0.3500(8) 0.5673(7) 0.8660(9) 0.063(5) Uiso 1 1 d . . . . .
O12 O 0.4250(6) 0.5164(5) 1.0393(7) 0.060(4) Uani 1 1 d . . . . .
O11 O 0.4643(6) 0.4645(5) 0.9134(7) 0.060(4) Uani 1 1 d . . . . .
O3 O 0.4694(6) 0.6174(5) 1.0813(7) 0.062(4) Uani 1 1 d . . . . .
O4 O 0.5325(7) 0.6863(5) 0.9925(8) 0.070(4) Uani 1 1 d . . . . .
O5 O 0.6043(7) 0.5921(5) 0.9919(7) 0.064(4) Uani 1 1 d . . . . .
O7 O 0.6611(7) 0.5449(6) 0.8815(8) 0.072(4) Uani 1 1 d . . . . .
O6 O 0.5041(7) 0.4185(6) 0.7757(8) 0.075(5) Uani 1 1 d . . . . .
O8 O 0.5467(7) 0.5159(5) 0.8304(7) 0.069(4) Uani 1 1 d . . . . .
O9 O 0.6160(7) 0.4215(6) 0.8356(8) 0.077(5) Uani 1 1 d . . . . .
O14 O 0.5839(8) 0.6452(6) 1.1193(8) 0.084(5) Uani 1 1 d . . . . .
O15 O 0.5827(7) 0.6234(5) 0.8426(8) 0.076(5) Uani 1 1 d . . . . .
O17 O 0.3825(8) 0.6342(7) 0.7637(10) 0.102(6) Uiso 1 1 d . . . . .
O19 O 0.3467(8) 0.6745(7) 0.8671(10) 0.101(6) Uiso 1 1 d . . . . .
O1A O 0.5030(7) 0.5731(5) 0.9464(8) 0.065(4) Uani 1 1 d . . . . .
Mn1 Mn 0.5000 0.5000 1.0000 0.0610(15) Uani 1 2 d S T P . .
Mo1 Mo 0.54443(10) 0.62754(7) 1.04201(11) 0.0660(7) Uani 1 1 d . . . . .
Mo3 Mo 0.54533(10) 0.43936(7) 0.84996(11) 0.0667(7) Uani 1 1 d . . . . .
Mo2 Mo 0.59129(10) 0.56533(7) 0.89214(11) 0.0680(7) Uani 1 1 d . . . . .
C43 C 0.5055(10) 0.7039(9) 0.7342(12) 0.068(7) Uiso 1 1 d . . . . .
C44 C 0.5506(13) 0.7935(11) 0.7823(15) 0.095(9) Uiso 1 1 d . . . . .
C49 C 0.3920(12) 0.7617(11) 0.7006(14) 0.091(8) Uiso 1 1 d . . . . .
C50 C 0.4499(11) 0.7904(10) 0.7150(13) 0.076(7) Uiso 1 1 d . . . . .
C47 C 0.4288(13) 0.7771(12) 0.9588(17) 0.109(10) Uiso 1 1 d . . . . .
C41 C 0.5496(14) 0.6506(13) 0.6337(17) 0.117(10) Uiso 1 1 d . . . . .
C52 C 0.2949(15) 0.7669(14) 0.6194(18) 0.133(12) Uiso 1 1 d . . . . .
C48 C 0.4048(16) 0.8297(15) 1.004(2) 0.141(12) Uiso 1 1 d . . . . .
C40 C 0.587(2) 0.6597(19) 0.559(2) 0.190(18) Uiso 1 1 d . . . . .
C45 C 0.4663(10) 0.7444(9) 0.8436(13) 0.075(7) Uiso 1 1 d . . . . .
C42 C 0.5362(15) 0.7101(14) 0.6569(18) 0.128(11) Uiso 1 1 d . . . . .
C46 C 0.4477(13) 0.7969(11) 0.8858(16) 0.098(9) Uiso 1 1 d . . . . .
C51 C 0.3559(14) 0.7960(12) 0.6406(16) 0.110(10) Uiso 1 1 d . . . . .
C39 C 0.5985(16) 0.7671(14) 0.8318(18) 0.126(11) Uiso 1 1 d . . . . .
N00M N 0.4933(9) 0.7582(8) 0.7695(11) 0.085(6) Uiso 1 1 d . . . . .
C32 C 0.6634(11) 0.4782(10) 0.7039(13) 0.092(8) Uiso 1 1 d D . . . .
C36 C 0.7425(12) 0.4594(11) 0.7965(15) 0.090(8) Uiso 1 1 d . . . . .
C35 C 0.7606(16) 0.5264(14) 0.6961(19) 0.130(12) Uiso 1 1 d . . . . .
C37 C 0.8121(19) 0.4372(16) 0.903(2) 0.156(15) Uiso 1 1 d . . . . .
C34 C 0.735(2) 0.3737(18) 0.677(2) 0.173(16) Uiso 1 1 d . . . . .
C31 C 0.7399(18) 0.5777(17) 0.744(2) 0.158(14) Uiso 1 1 d . . . . .
C5BA C 0.5705(13) 0.5049(15) 0.633(2) 0.074(11) Uiso 0.56(3) 1 d D . . B 2
C38 C 0.8077(15) 0.4554(13) 0.8244(19) 0.123(11) Uiso 1 1 d . . . . .
C33 C 0.7541(16) 0.4303(15) 0.6645(19) 0.132(12) Uiso 1 1 d . . . . .
C29 C 0.6446(15) 0.482(3) 0.6227(17) 0.086(12) Uiso 0.44(3) 1 d D . . B 1
N014 N 0.7314(11) 0.4745(10) 0.7145(13) 0.110(8) Uiso 1 1 d . . . . .
O1 O 0.2555(15) 0.4218(13) 0.9106(18) 0.038(9) Uiso 0.3333 1 d D . . . .
N4AA N 0.277(2) 0.3471(18) 0.963(2) 0.079(17) Uiso 0.3333 1 d D . . . .
C9BA C 0.766(3) 0.322(3) 0.627(4) 0.13(2) Uiso 0.5 1 d . . . . .
C28 C 0.5799(15) 0.469(2) 0.614(2) 0.074(11) Uiso 0.44(3) 1 d D . . B 1
O9AA O 1.113(3) 0.433(2) 0.795(3) 0.110(19) Uiso 0.3333 1 d . . . . .
C3 C 1.070(4) 0.429(3) 0.826(4) 0.08(2) Uiso 0.3333 1 d . . . . .
N5BA N 1.038(3) 0.462(3) 0.856(4) 0.09(2) Uiso 0.3333 1 d D . . . .
C7AA C 0.306(3) 0.310(2) 1.012(3) 0.08(2) Uiso 0.3333 1 d D . . . .
C8AA C 0.775(4) 0.444(3) 0.950(4) 0.14(3) Uiso 0.5 1 d . . . . .
C1BA C 0.653(3) 0.794(3) 0.829(4) 0.13(2) Uiso 0.5 1 d . . . . .
C8 C 0.972(3) 0.461(3) 0.855(5) 0.10(3) Uiso 0.3333 1 d D . . . .
C9 C 1.061(4) 0.510(3) 0.897(5) 0.12(3) Uiso 0.3333 1 d D . . . .
C1 C 0.277(3) 0.3999(17) 0.966(2) 0.063(18) Uiso 0.3333 1 d D . . . .
C7 C 0.277(4) 0.315(2) 0.899(3) 0.09(3) Uiso 0.3333 1 d D . . . .
C2 C 0.768(3) 0.629(2) 0.728(3) 0.101(18) Uiso 0.5 1 d . . . . .
C5 C 0.749(3) 0.673(3) 0.770(4) 0.12(2) Uiso 0.5 1 d . . . . .
O2 O 1.000(3) 0.620(2) 0.434(3) 0.087(19) Uiso 0.268(8) 1 d . . . A 2
C4AA C 0.877(5) 0.467(3) 0.473(3) 0.11(4) Uiso 0.268(8) 1 d D . . A 2
C6 C 0.546(3) 0.502(3) 0.556(4) 0.15(2) Uiso 0.44(3) 1 d D . . B 1
C1A C 0.6370(14) 0.5065(17) 0.6361(19) 0.086(12) Uiso 0.56(3) 1 d D . . B 2
C0BA C 0.5460(19) 0.451(2) 0.606(4) 0.15(2) Uiso 0.56(3) 1 d D . . B 2

loop_
_atom_site_aniso_label
_atom_site_aniso_U_11
_atom_site_aniso_U_22
_atom_site_aniso_U_33
_atom_site_aniso_U_23
_atom_site_aniso_U_13
_atom_site_aniso_U_12
O26 0.078(5) 0.079(4) 0.086(5) -0.006(4) 0.007(4) 0.000(4)
O35 0.078(5) 0.079(4) 0.086(5) -0.006(4) 0.007(4) 0.000(4)
O39 0.078(5) 0.079(4) 0.086(5) -0.006(4) 0.007(4) 0.000(4)
O40 0.078(5) 0.079(4) 0.086(5) -0.006(4) 0.007(4) 0.000(4)
O24 0.078(5) 0.079(4) 0.086(5) -0.006(4) 0.007(4) 0.000(4)
O22 0.078(5) 0.079(4) 0.086(5) -0.006(4) 0.007(4) 0.000(4)
O23 0.078(5) 0.079(4) 0.086(5) -0.006(4) 0.007(4) 0.000(4)
O32 0.078(5) 0.079(4) 0.086(5) -0.006(4) 0.007(4) 0.000(4)
O27 0.078(5) 0.079(4) 0.086(5) -0.006(4) 0.007(4) 0.000(4)
O25 0.06(4) 0.06(4) 0.18(7) -0.01(4) 0.05(5) 0.04(3)
O21 0.078(5) 0.079(4) 0.086(5) -0.006(4) 0.007(4) 0.000(4)
O20 0.078(5) 0.079(4) 0.086(5) -0.006(4) 0.007(4) 0.000(4)
O30 0.078(5) 0.079(4) 0.086(5) -0.006(4) 0.007(4) 0.000(4)
O34 0.078(5) 0.079(4) 0.086(5) -0.006(4) 0.007(4) 0.000(4)
O33 0.078(5) 0.079(4) 0.086(5) -0.006(4) 0.007(4) 0.000(4)
O28 0.078(5) 0.079(4) 0.086(5) -0.006(4) 0.007(4) 0.000(4)
O017 0.078(5) 0.079(4) 0.086(5) -0.006(4) 0.007(4) 0.000(4)
O36 0.078(5) 0.079(4) 0.086(5) -0.006(4) 0.007(4) 0.000(4)
O38 0.078(5) 0.079(4) 0.086(5) -0.006(4) 0.007(4) 0.000(4)
O41 0.10(5) 0.06(4) 0.05(3) -0.04(3) 0.05(3) 0.00(3)
O29 0.06(5) 0.13(6) 0.17(7) 0.09(6) 0.02(5) 0.00(4)
O31 0.078(5) 0.079(4) 0.086(5) -0.006(4) 0.007(4) 0.000(4)
Mn2 0.051(3) 0.060(3) 0.071(4) -0.007(3) 0.012(3) -0.003(3)
Mo04 0.0726(16) 0.0938(17) 0.0769(16) -0.0131(13) 0.0110(12) 0.0016(13)
Mo05 0.0757(17) 0.0620(13) 0.1094(19) -0.0090(12) 0.0048(14) -0.0004(12)
Mo06 0.0730(16) 0.0874(16) 0.0926(17) 0.0129(13) 0.0146(13) -0.0081(13)
O12 0.080(11) 0.042(8) 0.057(9) 0.004(7) -0.001(8) 0.004(8)
O11 0.073(11) 0.035(8) 0.072(10) 0.009(7) -0.001(8) 0.003(7)
O3 0.085(11) 0.041(8) 0.060(9) 0.005(7) 0.006(8) 0.002(8)
O4 0.101(13) 0.040(8) 0.068(10) 0.011(7) 0.008(9) -0.006(8)
O5 0.088(11) 0.047(8) 0.056(9) 0.005(7) 0.006(8) 0.016(8)
O7 0.078(11) 0.068(10) 0.071(11) -0.009(8) 0.023(9) 0.007(9)
O6 0.102(13) 0.054(9) 0.069(11) -0.001(8) 0.011(9) 0.004(9)
O8 0.101(12) 0.051(9) 0.055(9) 0.008(7) 0.003(9) -0.006(8)
O9 0.096(13) 0.060(9) 0.077(11) 0.005(8) 0.023(10) -0.004(9)
O14 0.116(14) 0.062(10) 0.074(11) 0.003(8) 0.006(10) -0.003(10)
O15 0.103(13) 0.051(9) 0.075(11) 0.020(8) 0.021(9) -0.010(9)
O1A 0.093(12) 0.034(8) 0.068(10) 0.008(7) -0.001(9) -0.015(8)
Mn1 0.094(4) 0.036(3) 0.054(3) 0.004(2) 0.012(3) 0.006(3)
Mo1 0.0931(17) 0.0387(11) 0.0668(14) -0.0003(9) 0.0096(12) -0.0005(10)
Mo3 0.0912(17) 0.0462(12) 0.0636(14) -0.0031(9) 0.0133(11) 0.0021(11)
Mo2 0.0912(17) 0.0484(12) 0.0654(14) 0.0024(10) 0.0153(11) -0.0040(11)

loop_
_atom_type_symbol
_atom_type_description
_atom_type_scat_dispersion_real
_atom_type_scat_dispersion_imag
_atom_type_scat_source
Mo Mo -0.0483 2.7339 'International Tables Vol C Tables 4.2.6.8 and 6.1.1.4'
O O 0.0492 0.0322 'International Tables Vol C Tables 4.2.6.8 and 6.1.1.4'
C C 0.0181 0.0091 'International Tables Vol C Tables 4.2.6.8 and 6.1.1.4'
Mn Mn -0.5299 2.8052 'International Tables Vol C Tables 4.2.6.8 and 6.1.1.4'
N N 0.0311 0.0180 'International Tables Vol C Tables 4.2.6.8 and 6.1.1.4'
B B 0.0090 0.0039 'International Tables Vol C Tables 4.2.6.8 and 6.1.1.4'
H H 0.0000 0.0000 'International Tables Vol C Tables 4.2.6.8 and 6.1.1.4'

loop_
_exptl_crystal_face_index_h
_exptl_crystal_face_index_k
_exptl_crystal_face_index_l
_exptl_crystal_face_perp_dist
_exptl_oxdiff_crystal_face_indexfrac_h
_exptl_oxdiff_crystal_face_indexfrac_k
_exptl_oxdiff_crystal_face_indexfrac_l
_exptl_oxdiff_crystal_face_x
_exptl_oxdiff_crystal_face_y
_exptl_oxdiff_crystal_face_z
8 -13 2 0.0144 7.9342 -13.3265 1.5727 -0.0245 -0.0986 0.9948
5 3 10 0.0638 5.4365 3.0677 10.4922 -0.2323 -0.9690 0.0837
-3 -7 -10 0.0605 -2.9969 -7.2768 -10.0946 0.2268 0.9470 0.2277
14 6 -2 0.0144 13.5034 6.4948 -1.7902 -0.9918 -0.0785 0.1013
-14 -5 2 0.0212 -14.1236 -4.7632 1.6962 0.9734 0.0771 -0.2159
-6 15 -1 0.0128 -5.9516 14.6536 -0.7316 -0.1146 -0.0084 -0.9934

loop_
_geom_angle_atom_site_label_1
_geom_angle_atom_site_label_2
_geom_angle_atom_site_label_3
_geom_angle
_geom_angle_site_symmetry_1
_geom_angle_site_symmetry_3
C25 B02O N00P 93(3) . .
O43 B02O C25 125(3) . .
O43 B02O N00P 102(3) . .
O43 B02O O42 110(3) . .
O42 B02O C25 118(3) . .
O42 B02O N00P 103(3) . .
N00P C19 C20 110(2) . .
C21 C20 C19 123(3) . .
C25 C20 C19 113(3) . .
C25 C20 C21 124(3) . .
C20 C21 C22 117(3) . .
C20 C25 B02O 116(3) . .
C20 C25 C24 119(3) . .
C24 C25 B02O 125(3) . .
C23 C22 C21 119(3) . .
C22 C23 C24 126(3) . .
O26 C18 C019 111(3) . .
O40 C15 C019 113(2) . .
O39 C17 C019 118(3) . .
C18 C019 C15 113(2) . .
C17 C019 C18 115(2) . .
C17 C019 C15 106.1(18) . .
N00P C019 C18 107(2) . .
N00P C019 C15 105(2) . .
N00P C019 C17 111(2) . .
N00P C019 C16 113(3) . .
C4AA C019 C16 109(4) . .
C4AA C019 N00P 103(5) . .
C23 C24 C25 115(3) . .
O38 C16 C019 127(5) . .
C19 N00P B02O 108(2) . .
C19 N00P C019 117(2) . .
C019 N00P B02O 135(2) . .
C18 O26 Mn2 119.1(19) . .
C18 O26 Mo04 119.5(18) . 3_766
C18 O26 Mo05 121.6(18) . .
Mn2 O26 Mo04 100.7(9) . 3_766
Mn2 O26 Mo05 100.9(9) . .
Mo04 O26 Mo05 89.3(7) 3_766 .
C17 O39 Mn2 113.9(18) . .
C17 O39 Mo05 121.1(18) . 3_766
C17 O39 Mo06 125.5(18) . 3_766
Mn2 O39 Mo05 100.6(9) . 3_766
Mn2 O39 Mo06 100.5(9) . 3_766
Mo06 O39 Mo05 90.2(8) 3_766 3_766
B02O O43 C27 119(3) . .
C15 O40 Mn2 117.1(18) . .
C15 O40 Mo04 120.0(18) . .
C15 O40 Mo06 121.4(17) . .
Mn2 O40 Mo04 101.6(9) . .
Mn2 O40 Mo06 101.4(9) . .
Mo06 O40 Mo04 90.4(8) . .
Mo04 O32 Mo06 120.6(11) . .
Mo06 O27 Mo05 122.2(11) . .
Mo04 O21 Mo05 121.7(11) 3_766 .
Mo04 O20 Mo05 127(3) 3_766 .
Mo06 O34 Mo04 121(3) . .
B02O O42 C26 120(3) . .
Mn2 O28 Mo05 101(3) . .
Mn2 O28 Mo06 100(3) . .
Mo05 O28 Mo06 84.8(19) . .
C4AA O28 Mn2 122(5) . .
C4AA O28 Mo05 119(4) . .
C4AA O28 Mo06 123(4) . .
Mn2 O36 Mo04 95(2) . .
Mn2 O36 Mo06 100(2) . .
Mo06 O36 Mo04 88(2) . .
C16 O38 Mn2 108(4) . .
C16 O38 Mo04 122(4) . .
C16 O38 Mo05 125(4) . 3_766
Mn2 O38 Mo04 103(2) . .
Mn2 O38 Mo05 103(2) . 3_766
Mo05 O38 Mo04 92(2) 3_766 .
O26 Mn2 O26 180.0(12) 3_766 .
O26 Mn2 O39 91.8(9) 3_766 3_766
O26 Mn2 O39 91.8(9) . .
O26 Mn2 O39 88.2(9) . 3_766
O26 Mn2 O39 88.2(9) 3_766 .
O39 Mn2 O39 180.0 . 3_766
O40 Mn2 O26 91.9(9) . .
O40 Mn2 O26 88.1(9) 3_766 .
O40 Mn2 O26 91.9(9) 3_766 3_766
O40 Mn2 O26 88.1(9) . 3_766
O40 Mn2 O39 87.6(9) . 3_766
O40 Mn2 O39 92.4(9) 3_766 3_766
O40 Mn2 O39 92.4(9) . .
O40 Mn2 O39 87.6(9) 3_766 .
O40 Mn2 O40 180.0 3_766 .
O28 Mn2 O28 180.0 3_766 .
O28 Mn2 O36 91(3) . .
O28 Mn2 O36 89(3) 3_766 .
O28 Mn2 O36 89(3) . 3_766
O28 Mn2 O36 91(3) 3_766 3_766
O28 Mn2 O38 88(2) . 3_766
O28 Mn2 O38 92(2) 3_766 3_766
O28 Mn2 O38 88(2) 3_766 .
O28 Mn2 O38 92(2) . .
O36 Mn2 O36 180.0 3_766 .
O38 Mn2 O36 90(2) . .
O38 Mn2 O36 90(2) . 3_766
O38 Mn2 O36 90(2) 3_766 3_766
O38 Mn2 O36 90(2) 3_766 .
O38 Mn2 O38 180(2) . 3_766
O35 Mo04 O26 163.5(9) . 3_766
O35 Mo04 O40 96.0(9) . .
O35 Mo04 O32 105.7(11) . .
O35 Mo04 O21 98.5(11) . 3_766
O35 Mo04 O017 103.9(11) . .
O40 Mo04 O26 69.5(8) . 3_766
O32 Mo04 O26 77.7(8) . 3_766
O32 Mo04 O40 71.1(8) . .
O21 Mo04 O26 72.2(8) 3_766 3_766
O21 Mo04 O40 81.1(8) 3_766 .
O21 Mo04 O32 144.6(9) 3_766 .
O20 Mo04 O34 146(3) 3_766 .
O20 Mo04 O36 83(2) 3_766 .
O20 Mo04 O38 70(2) 3_766 .
O20 Mo04 O41 101(3) 3_766 .
O34 Mo04 O36 71(2) . .
O34 Mo04 O38 81(2) . .
O017 Mo04 O26 91.5(9) . 3_766
O017 Mo04 O40 159.4(9) . .
O017 Mo04 O32 97.8(10) . .
O017 Mo04 O21 101.0(10) . 3_766
O38 Mo04 O36 72(2) . .
O41 Mo04 O34 100(3) . .
O41 Mo04 O36 165(2) . .
O41 Mo04 O38 96(2) . .
O39 Mo05 O26 70.3(7) 3_766 .
O24 Mo05 O26 91.3(9) . .
O24 Mo05 O39 159.4(10) . 3_766
O24 Mo05 O27 97.9(11) . .
O24 Mo05 O21 103.4(11) . .
O22 Mo05 O20 92(3) . .
O22 Mo05 O28 161(2) . .
O22 Mo05 O38 94(2) . 3_766
O22 Mo05 O2 108(3) . 3_766
O23 Mo05 O26 163.4(9) . .
O23 Mo05 O39 95.1(9) . 3_766
O23 Mo05 O24 104.2(11) . .
O23 Mo05 O27 102.3(10) . .
O23 Mo05 O21 99.1(10) . .
O27 Mo05 O26 80.8(8) . .
O27 Mo05 O39 70.7(8) . 3_766
O27 Mo05 O21 144.9(9) . .
O25 Mo05 O22 106(3) . .
O25 Mo05 O20 101(3) . .
O25 Mo05 O28 92(2) . .
O25 Mo05 O38 157(2) . 3_766
O25 Mo05 O2 105(4) . 3_766
O21 Mo05 O26 71.2(8) . .
O21 Mo05 O39 80.0(8) . 3_766
O20 Mo05 O28 80(2) . .
O20 Mo05 O38 67(2) . 3_766
O38 Mo05 O28 67(2) 3_766 .
O2 Mo05 O20 140(2) 3_766 .
O2 Mo05 O28 70(2) 3_766 .
O2 Mo05 O38 78(2) 3_766 3_766
O39 Mo06 O40 70.5(8) 3_766 .
O32 Mo06 O39 79.8(8) . 3_766
O32 Mo06 O40 70.9(8) . .
O27 Mo06 O39 71.8(9) . 3_766
O27 Mo06 O40 80.5(8) . .
O27 Mo06 O32 145.0(9) . .
O30 Mo06 O39 89.6(9) . 3_766
O30 Mo06 O40 157.3(9) . .
O30 Mo06 O32 95.5(10) . .
O30 Mo06 O27 104.1(10) . .
O34 Mo06 O28 77(2) . .
O34 Mo06 O36 76(2) . .
O33 Mo06 O39 163.5(9) . 3_766
O33 Mo06 O40 93.6(9) . .
O33 Mo06 O32 99.6(10) . .
O33 Mo06 O27 101.9(10) . .
O33 Mo06 O30 106.9(11) . .
O36 Mo06 O28 70(2) . .
O29 Mo06 O34 98(3) . .
O29 Mo06 O28 93(3) . .
O29 Mo06 O36 163(3) . .
O31 Mo06 O34 108(3) . .
O31 Mo06 O28 159(2) . .
O31 Mo06 O36 91(2) . .
O31 Mo06 O29 106(3) . .
O31 Mo06 O2 98(3) . 3_766
O2 Mo06 O34 142(3) 3_766 .
O2 Mo06 O28 70(2) 3_766 .
O2 Mo06 O36 77(2) 3_766 .
O2 Mo06 O29 100(3) 3_766 .
C9AA B02I N00L 91(2) . .
O17 B02I C9AA 125(3) . .
O17 B02I N00L 110(2) . .
O17 B02I O19 108(3) . .
O19 B02I C9AA 114(3) . .
O19 B02I N00L 105(2) . .
H5AA C5AA H5AB 107.7 . .
C0AA C5AA H5AA 108.8 . .
C0AA C5AA H5AB 108.8 . .
O1A C5AA H5AA 108.8 . .
O1A C5AA H5AB 108.8 . .
O1A C5AA C0AA 113.7(17) . .
C5AA C0AA C2BA 114.0(18) . .
C5AA C0AA C0CA 112.6(19) . .
C0CA C0AA C2BA 110.6(18) . .
N00L C0AA C5AA 105.4(17) . .
N00L C0AA C2BA 108.3(18) . .
N00L C0AA C0CA 105.3(17) . .
C0AA C2BA H2BA 109.0 . .
C0AA C2BA H2BB 109.0 . .
H2BA C2BA H2BB 107.8 . .
O12 C2BA C0AA 113.1(18) . .
O12 C2BA H2BA 109.0 . .
O12 C2BA H2BB 109.0 . .
C3AA C12 H12 119.1 . .
C3AA C12 C11 122(3) . .
C11 C12 H12 119.1 . .
C12 C3AA C9AA 127(3) . .
C12 C3AA C6AA 128(2) . .
C9AA C3AA C6AA 105(2) . .
C3AA C9AA B02I 119(3) . .
C3AA C9AA C1AA 113(2) . .
C1AA C9AA B02I 128(3) . .
C9AA C1AA H1AA 119.5 . .
C10 C1AA C9AA 121(3) . .
C10 C1AA H1AA 119.5 . .
C12 C11 H11 122.9 . .
C10 C11 C12 114(3) . .
C10 C11 H11 122.9 . .
H14A C14 H14B 109.5 . .
H14A C14 H14C 109.5 . .
H14B C14 H14C 109.5 . .
O17 C14 H14A 109.5 . .
O17 C14 H14B 109.5 . .
O17 C14 H14C 109.5 . .
H13A C13 H13B 109.5 . .
H13A C13 H13C 109.5 . .
H13B C13 H13C 109.5 . .
O19 C13 H13A 109.5 . .
O19 C13 H13B 109.5 . .
O19 C13 H13C 109.5 . .
C3AA C6AA H6AA 121.0 . .
N00L C6AA C3AA 118(2) . .
N00L C6AA H6AA 121.0 . .
C0AA C0CA H0CA 109.3 . .
C0AA C0CA H0CB 109.3 . .
H0CA C0CA H0CB 108.0 . .
O11 C0CA C0AA 111.4(17) . .
O11 C0CA H0CA 109.3 . .
O11 C0CA H0CB 109.3 . .
C1AA C10 C11 123(3) . .
C1AA C10 H10 118.5 . .
C11 C10 H10 118.5 . .
C0AA N00L B02I 132.6(19) . .
C6AA N00L B02I 107(2) . .
C6AA N00L C0AA 120.2(19) . .
C2BA O12 Mn1 118.5(12) . .
C2BA O12 Mo3 121.8(12) . 3_667
C2BA O12 Mo2 120.0(12) . 3_667
Mn1 O12 Mo3 101.0(6) . 3_667
Mn1 O12 Mo2 100.3(5) . 3_667
Mo3 O12 Mo2 89.6(4) 3_667 3_667
C0CA O11 Mn1 118.4(12) . .
C0CA O11 Mo1 119.7(12) . 3_667
C0CA O11 Mo3 120.5(12) . .
Mn1 O11 Mo1 101.1(5) . 3_667
Mn1 O11 Mo3 102.2(6) . .
Mo3 O11 Mo1 89.8(4) . 3_667
Mo1 O3 Mo3 122.1(7) . 3_667
Mo1 O5 Mo2 121.8(8) . .
Mo2 O8 Mo3 122.1(7) . .
B02I O17 C14 117(2) . .
C13 O19 B02I 119(2) . .
C5AA O1A Mn1 114.3(12) . .
C5AA O1A Mo1 122.7(12) . .
C5AA O1A Mo2 122.5(13) . .
Mn1 O1A Mo1 100.1(6) . .
Mn1 O1A Mo2 100.4(6) . .
Mo2 O1A Mo1 92.0(5) . .
O12 Mn1 O12 180.0 3_667 .
O12 Mn1 O11 92.9(6) 3_667 3_667
O12 Mn1 O11 87.1(6) . 3_667
O12 Mn1 O11 87.1(6) 3_667 .
O12 Mn1 O11 92.9(6) . .
O12 Mn1 O1A 92.5(6) . .
O12 Mn1 O1A 87.5(6) 3_667 .
O12 Mn1 O1A 87.5(6) . 3_667
O12 Mn1 O1A 92.5(6) 3_667 3_667
O11 Mn1 O11 180.0 . 3_667
O11 Mn1 O1A 92.1(5) 3_667 3_667
O11 Mn1 O1A 87.9(5) 3_667 .
O11 Mn1 O1A 92.1(5) . .
O11 Mn1 O1A 87.9(5) . 3_667
O1A Mn1 O1A 180.0 . 3_667
O3 Mo1 O11 70.1(5) . 3_667
O3 Mo1 O1A 82.3(6) . .
O4 Mo1 O11 162.0(6) . 3_667
O4 Mo1 O3 100.7(6) . .
O4 Mo1 O5 103.8(6) . .
O4 Mo1 O1A 92.9(6) . .
O5 Mo1 O11 78.5(5) . 3_667
O5 Mo1 O3 143.5(6) . .
O5 Mo1 O1A 69.8(6) . .
O14 Mo1 O11 90.8(6) . 3_667
O14 Mo1 O3 100.1(7) . .
O14 Mo1 O4 106.3(7) . .
O14 Mo1 O5 98.7(7) . .
O14 Mo1 O1A 159.8(6) . .
O1A Mo1 O11 70.9(5) . 3_667
O11 Mo3 O12 69.7(5) . 3_667
O3 Mo3 O12 80.6(5) 3_667 3_667
O3 Mo3 O11 72.6(5) 3_667 .
O3 Mo3 O8 147.5(6) 3_667 .
O6 Mo3 O12 161.5(6) . 3_667
O6 Mo3 O11 93.0(6) . .
O6 Mo3 O3 100.7(6) . 3_667
O6 Mo3 O8 99.6(6) . .
O6 Mo3 O9 107.0(8) . .
O8 Mo3 O12 72.2(5) . 3_667
O8 Mo3 O11 81.3(6) . .
O9 Mo3 O12 91.0(6) . 3_667
O9 Mo3 O11 158.8(6) . .
O9 Mo3 O3 96.4(6) . 3_667
O9 Mo3 O8 101.6(7) . .
O5 Mo2 O12 79.8(5) . 3_667
O5 Mo2 O1A 70.5(6) . .
O7 Mo2 O12 88.9(6) . 3_667
O7 Mo2 O5 96.3(7) . .
O7 Mo2 O8 102.6(7) . .
O7 Mo2 O15 106.0(8) . .
O7 Mo2 O1A 157.9(6) . .
O8 Mo2 O12 71.1(5) . 3_667
O8 Mo2 O5 144.7(6) . .
O8 Mo2 O1A 81.4(6) . .
O15 Mo2 O12 164.5(7) . 3_667
O15 Mo2 O5 102.4(6) . .
O15 Mo2 O8 100.7(7) . .
O15 Mo2 O1A 94.4(6) . .
O1A Mo2 O12 71.7(5) . 3_667
N00M C43 C42 112(2) . .
C39 C44 N00M 114(2) . .
C50 C49 C51 107(2) . .
C49 C50 N00M 113(2) . .
C46 C47 C48 108(2) . .
C42 C41 C40 102(3) . .
N00M C45 C46 112(2) . .
C41 C42 C43 104(2) . .
C47 C46 C45 105(2) . .
C49 C51 C52 110(2) . .
C1BA C39 C44 112(4) . .
C43 N00M C44 112.4(19) . .
C43 N00M C50 107.8(17) . .
C43 N00M C45 105.3(17) . .
C50 N00M C44 107.6(19) . .
C45 N00M C44 111.0(18) . .
C45 N00M C50 112.9(18) . .
C29 C32 N014 111(2) . .
C1A C32 N014 119(2) . .
N014 C36 C38 116(2) . .
N014 C35 C31 114(3) . .
C8AA C37 C38 126(5) . .
C33 C34 C9BA 118(4) . .
C2 C31 C35 116(4) . .
C0BA C5BA C1A 113(3) . .
C37 C38 C36 110(3) . .
C34 C33 N014 118(3) . .
C28 C29 C32 109(2) . .
C36 N014 C32 104(2) . .
C35 N014 C32 112(2) . .
C35 N014 C36 112(2) . .
C35 N014 C33 108(3) . .
C33 N014 C32 110(2) . .
C33 N014 C36 111(2) . .
C1 N4AA C7AA 128(3) . .
C1 N4AA C7 127(4) . .
C7 N4AA C7AA 98(5) . .
C6 C28 C29 115(3) . .
O9AA C3 N5BA 135(8) . .
C3 N5BA C8 127(7) . .
C3 N5BA C9 123(7) . .
C9 N5BA C8 111(7) . .
O1 C1 N4AA 114(4) . .
C5 C2 C31 115(5) . .
Mo05 O2 Mo06 127(3) 3_766 3_766
C019 C4AA O28 111(6) . .
C32 C1A C5BA 112(2) . .

loop_
_geom_bond_atom_site_label_1
_geom_bond_atom_site_label_2
_geom_bond_distance
_geom_bond_site_symmetry_2
B02O C25 1.49(4) .
B02O N00P 1.87(4) .
B02O O43 1.42(4) .
B02O O42 1.45(4) .
C19 C20 1.45(3) .
C19 N00P 1.32(3) .
C20 C21 1.42(4) .
C20 C25 1.37(3) .
C21 C22 1.45(4) .
C25 C24 1.48(4) .
C22 C23 1.33(3) .
C23 C24 1.42(4) .
C18 C019 1.50(4) .
C18 O26 1.47(4) .
C15 C019 1.57(4) .
C15 O40 1.46(4) .
C17 C019 1.48(4) .
C17 O39 1.44(4) .
C26 O42 1.46(4) .
C27 O43 1.44(3) .
C019 C16 1.492(14) .
C019 N00P 1.47(3) .
C019 C4AA 1.39(8) .
C16 O38 1.410(18) .
O26 Mn2 1.95(2) .
O26 Mo04 2.39(2) 3_766
O26 Mo05 2.39(2) .
O35 Mo04 1.67(2) .
O39 Mn2 1.98(2) .
O39 Mo05 2.37(2) 3_766
O39 Mo06 2.35(2) 3_766
O40 Mn2 1.94(2) .
O40 Mo04 2.37(2) .
O40 Mo06 2.36(2) .
O24 Mo05 1.70(2) .
O22 Mo05 1.74(6) .
O23 Mo05 1.68(2) .
O32 Mo04 1.92(2) .
O32 Mo06 1.95(2) .
O27 Mo05 1.93(2) .
O27 Mo06 1.89(2) .
O25 Mo05 1.62(6) .
O21 Mo04 1.89(2) 3_766
O21 Mo05 1.95(2) .
O20 Mo04 1.76(6) 3_766
O20 Mo05 1.98(6) .
O30 Mo06 1.72(2) .
O34 Mo04 1.97(6) .
O34 Mo06 1.89(6) .
O33 Mo06 1.69(2) .
O28 Mn2 1.86(6) .
O28 Mo05 2.47(6) .
O28 Mo06 2.48(6) .
O28 C4AA 1.49(12) .
O017 Mo04 1.71(2) .
O36 Mn2 2.03(6) .
O36 Mo04 2.49(6) .
O36 Mo06 2.34(6) .
O38 Mn2 1.95(6) .
O38 Mo04 2.33(6) .
O38 Mo05 2.32(6) 3_766
O41 Mo04 1.77(5) .
O29 Mo06 1.88(7) .
O31 Mo06 1.763(19) .
Mn2 O26 1.95(2) 3_766
Mn2 O39 1.98(2) 3_766
Mn2 O40 1.94(2) 3_766
Mn2 O28 1.86(6) 3_766
Mn2 O36 2.03(6) 3_766
Mn2 O38 1.95(6) 3_766
Mo04 O26 2.39(2) 3_766
Mo04 O21 1.89(2) 3_766
Mo04 O20 1.76(6) 3_766
Mo05 O39 2.37(2) 3_766
Mo05 O38 2.32(6) 3_766
Mo05 O2 1.86(6) 3_766
Mo06 O39 2.35(2) 3_766
Mo06 O2 1.87(6) 3_766
B02I C9AA 1.56(4) .
B02I N00L 1.83(4) .
B02I O17 1.34(4) .
B02I O19 1.51(4) .
C5AA H5AA 0.9700 .
C5AA H5AB 0.9700 .
C5AA C0AA 1.54(3) .
C5AA O1A 1.42(2) .
C0AA C2BA 1.56(3) .
C0AA C0CA 1.56(3) .
C0AA N00L 1.50(3) .
C2BA H2BA 0.9700 .
C2BA H2BB 0.9700 .
C2BA O12 1.37(2) .
C12 H12 0.9300 .
C12 C3AA 1.35(3) .
C12 C11 1.44(4) .
C3AA C9AA 1.38(3) .
C3AA C6AA 1.47(3) .
C9AA C1AA 1.48(3) .
C1AA H1AA 0.9300 .
C1AA C10 1.39(4) .
C11 H11 0.9300 .
C11 C10 1.43(4) .
C14 H14A 0.9600 .
C14 H14B 0.9600 .
C14 H14C 0.9600 .
C14 O17 1.46(3) .
C13 H13A 0.9600 .
C13 H13B 0.9600 .
C13 H13C 0.9600 .
C13 O19 1.44(3) .
C6AA H6AA 0.9300 .
C6AA N00L 1.26(3) .
C0CA H0CA 0.9700 .
C0CA H0CB 0.9700 .
C0CA O11 1.42(2) .
C10 H10 0.9300 .
O12 Mn1 1.936(14) .
O12 Mo3 2.360(13) 3_667
O12 Mo2 2.413(13) 3_667
O11 Mn1 1.943(14) .
O11 Mo1 2.429(12) 3_667
O11 Mo3 2.319(14) .
O3 Mo1 1.909(15) .
O3 Mo3 1.921(13) 3_667
O4 Mo1 1.724(13) .
O5 Mo1 1.899(14) .
O5 Mo2 1.937(13) .
O7 Mo2 1.696(15) .
O6 Mo3 1.686(15) .
O8 Mo3 1.928(13) .
O8 Mo2 1.917(14) .
O9 Mo3 1.711(16) .
O14 Mo1 1.686(16) .
O15 Mo2 1.701(13) .
O1A Mn1 2.057(12) .
O1A Mo1 2.357(13) .
O1A Mo2 2.302(16) .
Mn1 O12 1.936(14) 3_667
Mn1 O11 1.943(14) 3_667
Mn1 O1A 2.057(12) 3_667
Mo1 O11 2.429(12) 3_667
Mo3 O12 2.360(13) 3_667
Mo3 O3 1.921(13) 3_667
Mo2 O12 2.413(13) 3_667
C43 C42 1.61(4) .
C43 N00M 1.52(3) .
C44 C39 1.53(4) .
C44 N00M 1.58(3) .
C49 C50 1.51(3) .
C49 C51 1.58(4) .
C50 N00M 1.58(3) .
C47 C48 1.65(4) .
C47 C46 1.50(4) .
C41 C40 1.65(5) .
C41 C42 1.56(4) .
C52 C51 1.60(4) .
C45 C46 1.58(3) .
C45 N00M 1.55(3) .
C39 C1BA 1.41(7) .
C32 C29 1.518(19) .
C32 N014 1.56(3) .
C32 C1A 1.515(19) .
C36 C38 1.55(4) .
C36 N014 1.54(3) .
C35 C31 1.62(5) .
C35 N014 1.49(4) .
C37 C38 1.50(4) .
C37 C8AA 1.25(8) .
C34 C33 1.49(5) .
C34 C9BA 1.74(7) .
C31 C2 1.46(6) .
C5BA C1A 1.521(19) .
C5BA C0BA 1.51(2) .
C33 N014 1.53(4) .
C29 C28 1.516(19) .
O1 C1 1.229(19) .
N4AA C7AA 1.410(19) .
N4AA C1 1.308(19) .
N4AA C7 1.41(2) .
C28 C6 1.50(2) .
O9AA C3 1.16(8) .
C3 N5BA 1.23(8) .
N5BA C8 1.50(2) .
N5BA C9 1.50(2) .
C2 C5 1.41(8) .
O2 Mo05 1.86(6) 3_766
O2 Mo06 1.87(6) 3_766

loop_
_geom_torsion_atom_site_label_1
_geom_torsion_atom_site_label_2
_geom_torsion_atom_site_label_3
_geom_torsion_atom_site_label_4
_geom_torsion
_geom_torsion_site_symmetry_4
B02O C25 C24 C23 179(3) .
C19 C20 C21 C22 -178(3) .
C19 C20 C25 B02O -2(4) .
C19 C20 C25 C24 -178(2) .
C20 C19 N00P B02O 2(3) .
C20 C19 N00P C019 -180(2) .
C20 C21 C22 C23 -1(4) .
C20 C25 C24 C23 -6(4) .
C21 C20 C25 B02O -177(3) .
C21 C20 C25 C24 7(4) .
C21 C22 C23 C24 2(5) .
C25 B02O N00P C19 -3(3) .
C25 B02O N00P C019 179(2) .
C25 B02O O43 C27 23(5) .
C25 B02O O42 C26 -31(5) .
C25 C20 C21 C22 -3(4) .
C22 C23 C24 C25 2(5) .
C18 C019 N00P B02O 113(3) .
C18 C019 N00P C19 -66(3) .
C15 C019 N00P B02O -8(3) .
C15 C019 N00P C19 174(2) .
C17 C019 N00P B02O -122(3) .
C17 C019 N00P C19 60(3) .
C019 C18 O26 Mn2 -3(3) .
C019 C18 O26 Mo04 -127(2) 3_766
C019 C18 O26 Mo05 124(2) .
C019 C15 O40 Mn2 1(3) .
C019 C15 O40 Mo04 125(2) .
C019 C15 O40 Mo06 -124.0(19) .
C019 C17 O39 Mn2 -9(3) .
C019 C17 O39 Mo05 -129(2) 3_766
C019 C17 O39 Mo06 115(2) 3_766
C019 C16 O38 Mn2 -4(6) .
C019 C16 O38 Mo04 -122(4) .
C019 C16 O38 Mo05 118(4) 3_766
C16 C019 N00P B02O -65(4) .
C16 C019 N00P C19 117(3) .
C16 C019 C4AA O28 -56(5) .
N00P B02O C25 C20 3(3) .
N00P B02O C25 C24 178(3) .
N00P B02O O43 C27 -78(3) .
N00P B02O O42 C26 69(3) .
N00P C19 C20 C21 175(2) .
N00P C19 C20 C25 0(3) .
N00P C019 C16 O38 179(4) .
N00P C019 C4AA O28 -177(3) .
O26 C18 C019 C15 -60(3) .
O26 C18 C019 C17 62(3) .
O26 C18 C019 N00P -175(2) .
O39 C17 C019 C18 -56(3) .
O39 C17 C019 C15 70(3) .
O39 C17 C019 N00P -177(2) .
O43 B02O C25 C20 -104(4) .
O43 B02O C25 C24 72(5) .
O43 B02O N00P C19 124(3) .
O43 B02O N00P C019 -54(4) .
O43 B02O O42 C26 177(3) .
O40 C15 C019 C18 63(3) .
O40 C15 C019 C17 -64(3) .
O40 C15 C019 N00P 179(2) .
O42 B02O C25 C20 109(4) .
O42 B02O C25 C24 -76(4) .
O42 B02O N00P C19 -122(3) .
O42 B02O N00P C019 60(4) .
O42 B02O O43 C27 173(3) .
Mn2 O28 C4AA C019 -2(6) .
Mo04 O34 Mo06 O28 -94(3) .
Mo04 O34 Mo06 O36 -22(3) .
Mo04 O34 Mo06 O29 175(4) .
Mo04 O34 Mo06 O31 64(4) .
Mo04 O34 Mo06 O2 -66(5) 3_766
Mo05 O27 Mo06 O39 21.0(11) 3_766
Mo05 O27 Mo06 O40 93.5(13) .
Mo05 O27 Mo06 O32 58(2) .
Mo05 O27 Mo06 O30 -63.8(15) .
Mo05 O27 Mo06 O33 -174.8(13) .
Mo05 O28 Mn2 O36 94(2) 3_766
Mo05 O28 Mn2 O36 -86(2) .
Mo05 O28 Mn2 O38 4(2) 3_766
Mo05 O28 Mn2 O38 -176(2) .
Mo05 O28 C4AA C019 -129(3) .
Mo06 O28 Mn2 O36 1(2) .
Mo06 O28 Mn2 O36 -179(2) 3_766
Mo06 O28 Mn2 O38 90(2) 3_766
Mo06 O28 Mn2 O38 -90(2) .
Mo06 O28 C4AA C019 128(4) .
B02I C9AA C1AA C10 179(3) .
C5AA C0AA C2BA O12 -63(2) .
C5AA C0AA C0CA O11 64(2) .
C5AA C0AA N00L B02I 0(3) .
C5AA C0AA N00L C6AA -178(2) .
C0AA C5AA O1A Mn1 2(2) .
C0AA C5AA O1A Mo1 -119.6(16) .
C0AA C5AA O1A Mo2 123.1(16) .
C0AA C2BA O12 Mn1 -2(2) .
C0AA C2BA O12 Mo3 124.4(15) 3_667
C0AA C2BA O12 Mo2 -125.1(15) 3_667
C0AA C0CA O11 Mn1 2(2) .
C0AA C0CA O11 Mo1 126.3(15) 3_667
C0AA C0CA O11 Mo3 -124.4(15) .
C2BA C0AA C0CA O11 -64(2) .
C2BA C0AA N00L B02I 122(2) .
C2BA C0AA N00L C6AA -56(3) .
C12 C3AA C9AA B02I 176(3) .
C12 C3AA C9AA C1AA -5(4) .
C12 C3AA C6AA N00L -177(2) .
C12 C11 C10 C1AA -2(4) .
C3AA C12 C11 C10 -2(4) .
C3AA C9AA C1AA C10 1(4) .
C3AA C6AA N00L B02I 3(3) .
C3AA C6AA N00L C0AA -179.0(19) .
C9AA B02I N00L C0AA -178(2) .
C9AA B02I N00L C6AA -1(3) .
C9AA B02I O17 C14 -39(4) .
C9AA B02I O19 C13 37(4) .
C9AA C3AA C6AA N00L -4(3) .
C9AA C1AA C10 C11 3(4) .
C11 C12 C3AA C9AA 6(4) .
C11 C12 C3AA C6AA 177(2) .
C6AA C3AA C9AA B02I 3(3) .
C6AA C3AA C9AA C1AA -178(2) .
C0CA C0AA C2BA O12 65(2) .
C0CA C0AA N00L B02I -120(2) .
C0CA C0AA N00L C6AA 63(3) .
N00L B02I C9AA C3AA -2(3) .
N00L B02I C9AA C1AA -180(3) .
N00L B02I O17 C14 67(3) .
N00L B02I O19 C13 -61(3) .
N00L C0AA C2BA O12 180.0(16) .
N00L C0AA C0CA O11 178.8(17) .
O17 B02I C9AA C3AA 114(3) .
O17 B02I C9AA C1AA -64(5) .
O17 B02I N00L C0AA 53(4) .
O17 B02I N00L C6AA -129(3) .
O17 B02I O19 C13 -179(2) .
O19 B02I C9AA C3AA -108(3) .
O19 B02I C9AA C1AA 73(4) .
O19 B02I N00L C0AA -63(3) .
O19 B02I N00L C6AA 115(2) .
O19 B02I O17 C14 -178(2) .
O1A C5AA C0AA C2BA 61(2) .
O1A C5AA C0AA C0CA -66(2) .
O1A C5AA C0AA N00L 179.8(17) .
Mo2 O5 Mo1 O11 95.9(8) 3_667
Mo2 O5 Mo1 O3 64.7(12) .
Mo2 O5 Mo1 O4 -65.8(9) .
Mo2 O5 Mo1 O14 -175.1(8) .
Mo2 O5 Mo1 O1A 22.2(7) .
C49 C50 N00M C43 61(2) .
C49 C50 N00M C44 -178(2) .
C49 C50 N00M C45 -55(3) .
C50 C49 C51 C52 178(2) .
C48 C47 C46 C45 -176(2) .
C40 C41 C42 C43 -174(2) .
C42 C43 N00M C44 -57(3) .
C42 C43 N00M C50 61(3) .
C42 C43 N00M C45 -178(2) .
C46 C45 N00M C43 -177.0(19) .
C46 C45 N00M C44 61(3) .
C46 C45 N00M C50 -60(3) .
C51 C49 C50 N00M -175.3(19) .
C39 C44 N00M C43 -59(3) .
C39 C44 N00M C50 -178(2) .
C39 C44 N00M C45 58(3) .
N00M C43 C42 C41 175(2) .
N00M C44 C39 C1BA 167(4) .
N00M C45 C46 C47 -174(2) .
C32 C29 C28 C6 143(5) .
C35 C31 C2 C5 179(5) .
C34 C33 N014 C32 -63(4) .
C34 C33 N014 C36 52(4) .
C34 C33 N014 C35 175(3) .
C31 C35 N014 C32 58(3) .
C31 C35 N014 C36 -59(4) .
C31 C35 N014 C33 179(3) .
C38 C36 N014 C32 -177(2) .
C38 C36 N014 C35 -56(3) .
C38 C36 N014 C33 65(3) .
C29 C32 N014 C36 -169(3) .
C29 C32 N014 C35 70(4) .
C29 C32 N014 C33 -50(4) .
N014 C32 C29 C28 163(3) .
N014 C32 C1A C5BA 178(3) .
N014 C36 C38 C37 -176(3) .
N014 C35 C31 C2 179(4) .
C9BA C34 C33 N014 -174(4) .
O9AA C3 N5BA C8 141(10) .
O9AA C3 N5BA C9 -35(15) .
C7AA N4AA C1 O1 170(6) .
C8AA C37 C38 C36 -28(7) .
C7 N4AA C1 O1 26(10) .
C4AA C019 C16 O38 66(7) .
C4AA C019 N00P B02O 52(4) .
C4AA C019 N00P C19 -126(3) .
C4AA O28 Mn2 O36 -41(5) 3_766
C4AA O28 Mn2 O36 139(5) .
C4AA O28 Mn2 O38 49(5) .
C4AA O28 Mn2 O38 -131(5) 3_766
C1A C32 N014 C36 164(3) .
C1A C32 N014 C35 43(4) .
C1A C32 N014 C33 -77(4) .
C0BA C5BA C1A C32 -79(5) .
